data_1519563
loop_
_publ_author_name
'Butler, Ian R.'
'Horton, Peter N.'
'Hursthouse, Michael B.'

_publ_section_title
;
 C28H27FeNO3
;
_journal_name_full 'Crystal Structure Report Archive'
_journal_page_first 914
_journal_year 2003
_chemical_formula_moiety 'C28 H27 Fe N O3'
_chemical_formula_sum 'C28 H27 Fe N O3'
_chemical_formula_weight 481.36
_space_group_IT_number 2
_symmetry_cell_setting triclinic
_symmetry_space_group_name_Hall '-P 1'
_symmetry_space_group_name_H-M 'P -1'
_atom_sites_solution_hydrogens geom
_atom_sites_solution_primary direct
_atom_sites_solution_secondary difmap
_cell_angle_alpha 73.6730(10)
_cell_angle_beta 78.4290(10)
_cell_angle_gamma 73.1080(10)
_cell_formula_units_Z 2
_cell_length_a 10.5547(2)
_cell_length_b 10.8945(2)
_cell_length_c 10.9395(3)
_cell_measurement_reflns_used 5005
_cell_measurement_temperature 120(2)
_cell_measurement_theta_max 27.485
_cell_measurement_theta_min 2.910
_cell_volume 1145.38(4)
_computing_cell_refinement ' DENZO (Otwinowski & Minor, 1997) and COLLECT (Hooft, 1998)'
_computing_data_collection ' DENZO (Otwinowski and Minor, 1997)'
_computing_data_reduction ' DENZO (Otwinowski & Minor, 1997) and COLLECT (Hooft, 1998)'
_computing_molecular_graphics 'PLATON (Spek, 1990)'
_computing_structure_refinement 'SHELXL-97 (Sheldrick, 1997b)'
_computing_structure_solution 'SHELXS-97 (Sheldrick, 1997a)'
_diffrn_ambient_temperature 120(2)
_diffrn_detector_area_resol_mean 9.091
_diffrn_measured_fraction_theta_full 0.994
_diffrn_measured_fraction_theta_max 0.994
_diffrn_measurement_device_type 'Nonius KappaCCD Area Detector'
_diffrn_measurement_method '\f and \w scans to fill Ewald Sphere'
_diffrn_radiation_monochromator graphite
_diffrn_radiation_source 'Nonius FR591 rotating anode'
_diffrn_radiation_type MoK\a
_diffrn_radiation_wavelength 0.71073
_diffrn_reflns_av_R_equivalents 0.0639
_diffrn_reflns_av_sigmaI/netI 0.0573
_diffrn_reflns_limit_h_max 13
_diffrn_reflns_limit_h_min -13
_diffrn_reflns_limit_k_max 13
_diffrn_reflns_limit_k_min -14
_diffrn_reflns_limit_l_max 14
_diffrn_reflns_limit_l_min -14
_diffrn_reflns_number 21670
_diffrn_reflns_theta_full 27.44
_diffrn_reflns_theta_max 27.44
_diffrn_reflns_theta_min 3.00
_exptl_absorpt_coefficient_mu 0.689
_exptl_absorpt_correction_T_max 0.9598
_exptl_absorpt_correction_T_min 0.8632
_exptl_absorpt_correction_type multi-scan
_exptl_absorpt_process_details 'SORTAV Blessing (1997)'
_exptl_crystal_colour Orange
_exptl_crystal_density_diffrn 1.396
_exptl_crystal_density_method 'not measured'
_exptl_crystal_description Block
_exptl_crystal_F_000 504
_exptl_crystal_size_max 0.22
_exptl_crystal_size_mid 0.14
_exptl_crystal_size_min 0.06
_refine_diff_density_max 0.283
_refine_diff_density_min -0.532
_refine_diff_density_rms 0.067
_refine_ls_extinction_method none
_refine_ls_goodness_of_fit_ref 1.032
_refine_ls_hydrogen_treatment constr
_refine_ls_matrix_type full
_refine_ls_number_parameters 299
_refine_ls_number_reflns 5197
_refine_ls_number_restraints 0
_refine_ls_restrained_S_all 1.032
_refine_ls_R_factor_all 0.0597
_refine_ls_R_factor_gt 0.0418
_refine_ls_shift/su_max 0.000
_refine_ls_shift/su_mean 0.000
_refine_ls_structure_factor_coef Fsqd
_refine_ls_weighting_details 'calc w=1/[\s^2^(Fo^2^)+(0.0188P)^2^+1.0588P] where P=(Fo^2^+2Fc^2^)/3'
_refine_ls_weighting_scheme calc
_refine_ls_wR_factor_gt 0.0834
_refine_ls_wR_factor_ref 0.0914
_reflns_number_gt 4126
_reflns_number_total 5197
_reflns_threshold_expression >2sigma(I)
_cod_data_source_file eCrystal-914.cif
_cod_data_source_block s92
_cod_depositor_comments
;
Citation :
Butler, Ian R. and Horton, Peter N. and Hursthouse, Michael B. (2003) 
University of Southampton, Crystal Structure Report Archive. 
(doi:10.5258/ecrystals/914)

More at:
http://ecrystals.chem.soton.ac.uk/914/

The following automatic conversions were performed:

'_symmetry_cell_setting' value 'Triclinic' changed to 'triclinic'
according to the built-in table from CIF Core dictionary named
'cif_core.dic' version 2.4.1 from 2010-06-29.

Automatic conversion script
Id: cif_fix_values 3271 2015-04-21 07:52:19Z andrius 
;
_cod_original_sg_symbol_H-M P-1
_cod_database_code 1519563

loop_
_symmetry_equiv_pos_as_xyz
'x, y, z'
'-x, -y, -z'

loop_
_atom_site_label
_atom_site_type_symbol
_atom_site_fract_x
_atom_site_fract_y
_atom_site_fract_z
_atom_site_U_iso_or_equiv
_atom_site_adp_type
_atom_site_occupancy
_atom_site_symmetry_multiplicity
_atom_site_calc_flag
_atom_site_refinement_flags
_atom_site_disorder_assembly
_atom_site_disorder_group
C1 C 0.3258(2) 0.3575(2) 0.4131(2) 0.0174(4) Uani 1 1 d . . .
C2 C 0.1984(2) 0.4077(2) 0.4791(2) 0.0203(5) Uani 1 1 d . . .
H2 H 0.1786 0.4719 0.5283 0.024 Uiso 1 1 calc R . .
C3 C 0.1065(2) 0.3455(2) 0.4587(2) 0.0234(5) Uani 1 1 d . . .
H3 H 0.0142 0.3613 0.4913 0.028 Uiso 1 1 calc R . .
C4 C 0.1757(2) 0.2557(2) 0.3812(2) 0.0223(5) Uani 1 1 d . . .
H4 H 0.1381 0.2008 0.3529 0.027 Uiso 1 1 calc R . .
C5 C 0.3117(2) 0.2625(2) 0.3534(2) 0.0198(4) Uani 1 1 d . . .
H5 H 0.3808 0.2125 0.3036 0.024 Uiso 1 1 calc R . .
C6 C 0.2408(3) 0.6067(2) 0.1659(2) 0.0337(6) Uani 1 1 d . . .
H6 H 0.3101 0.6426 0.1735 0.040 Uiso 1 1 calc R . .
C7 C 0.1065(3) 0.6404(2) 0.2204(2) 0.0315(6) Uani 1 1 d . . .
H7 H 0.0689 0.7036 0.2709 0.038 Uiso 1 1 calc R . .
C8 C 0.0380(3) 0.5642(3) 0.1872(3) 0.0383(7) Uani 1 1 d . . .
H8 H -0.0541 0.5663 0.2115 0.046 Uiso 1 1 calc R . .
C9 C 0.1296(3) 0.4842(3) 0.1113(3) 0.0447(7) Uani 1 1 d . . .
H9 H 0.1101 0.4229 0.0753 0.054 Uiso 1 1 calc R . .
C10 C 0.2543(3) 0.5104(3) 0.0981(2) 0.0406(7) Uani 1 1 d . . .
H10 H 0.3342 0.4701 0.0515 0.049 Uiso 1 1 calc R . .
C11 C 0.4499(2) 0.3984(2) 0.41373(19) 0.0172(4) Uani 1 1 d . . .
H11 H 0.4274 0.4945 0.4120 0.021 Uiso 1 1 calc R . .
C12 C 0.5596(2) 0.36754(19) 0.3020(2) 0.0162(4) Uani 1 1 d . . .
H12 H 0.5190 0.3671 0.2271 0.019 Uiso 1 1 calc R . .
C13 C 0.5876(2) 0.1980(2) 0.49540(19) 0.0177(4) Uani 1 1 d . . .
H13 H 0.5261 0.1391 0.5106 0.021 Uiso 1 1 calc R . .
C14 C 0.6425(2) 0.4692(2) 0.2630(2) 0.0181(4) Uani 1 1 d . . .
C15 C 0.6313(2) 0.6942(2) 0.1536(2) 0.0238(5) Uani 1 1 d . . .
H15A H 0.7272 0.6714 0.1195 0.029 Uiso 1 1 calc R . .
H15B H 0.6217 0.7273 0.2313 0.029 Uiso 1 1 calc R . .
C16 C 0.5533(2) 0.7976(2) 0.0538(2) 0.0305(6) Uani 1 1 d . . .
H16A H 0.5712 0.7674 -0.0257 0.046 Uiso 1 1 calc R . .
H16B H 0.5803 0.8802 0.0370 0.046 Uiso 1 1 calc R . .
H16C H 0.4577 0.8124 0.0853 0.046 Uiso 1 1 calc R . .
C17 C 0.68962(19) 0.14158(19) 0.28500(19) 0.0158(4) Uani 1 1 d . . .
C18 C 0.7304(2) 0.1807(2) 0.1532(2) 0.0204(5) Uani 1 1 d . . .
H18 H 0.7185 0.2721 0.1130 0.024 Uiso 1 1 calc R . .
C19 C 0.7879(2) 0.0882(2) 0.0808(2) 0.0249(5) Uani 1 1 d . . .
H19 H 0.8144 0.1166 -0.0087 0.030 Uiso 1 1 calc R . .
C20 C 0.8071(2) -0.0462(2) 0.1378(2) 0.0253(5) Uani 1 1 d . . .
H20 H 0.8473 -0.1096 0.0881 0.030 Uiso 1 1 calc R . .
C21 C 0.7670(2) -0.0859(2) 0.2680(2) 0.0230(5) Uani 1 1 d . . .
H21 H 0.7792 -0.1775 0.3074 0.028 Uiso 1 1 calc R . .
C22 C 0.7091(2) 0.0056(2) 0.3419(2) 0.0186(4) Uani 1 1 d . . .
H22 H 0.6826 -0.0236 0.4313 0.022 Uiso 1 1 calc R . .
C23 C 0.6977(2) 0.1337(2) 0.5800(2) 0.0180(4) Uani 1 1 d . . .
C24 C 0.8256(2) 0.1523(2) 0.5398(2) 0.0243(5) Uani 1 1 d . . .
H24 H 0.8455 0.2069 0.4576 0.029 Uiso 1 1 calc R . .
C25 C 0.9246(2) 0.0910(2) 0.6197(2) 0.0258(5) Uani 1 1 d . . .
H25 H 1.0125 0.1024 0.5912 0.031 Uiso 1 1 calc R . .
C26 C 0.8957(2) 0.0137(2) 0.7402(2) 0.0259(5) Uani 1 1 d . . .
H26 H 0.9634 -0.0276 0.7947 0.031 Uiso 1 1 calc R . .
C27 C 0.7678(2) -0.0037(2) 0.7816(2) 0.0264(5) Uani 1 1 d . . .
H27 H 0.7475 -0.0560 0.8650 0.032 Uiso 1 1 calc R . .
C28 C 0.6691(2) 0.0555(2) 0.7011(2) 0.0226(5) Uani 1 1 d . . .
H28 H 0.5818 0.0424 0.7291 0.027 Uiso 1 1 calc R . .
N1 N 0.63465(17) 0.23527(16) 0.35804(16) 0.0166(4) Uani 1 1 d . . .
O1 O 0.51564(14) 0.32080(14) 0.52532(13) 0.0192(3) Uani 1 1 d . . .
O2 O 0.74675(15) 0.45775(15) 0.29824(16) 0.0276(4) Uani 1 1 d . . .
O3 O 0.57711(14) 0.57861(14) 0.18468(14) 0.0200(3) Uani 1 1 d . . .
Fe1 Fe 0.18988(3) 0.44354(3) 0.28715(3) 0.01766(9) Uani 1 1 d . . .

loop_
_atom_site_aniso_label
_atom_site_aniso_U_11
_atom_site_aniso_U_22
_atom_site_aniso_U_33
_atom_site_aniso_U_23
_atom_site_aniso_U_13
_atom_site_aniso_U_12
C1 0.0166(10) 0.0164(10) 0.0161(11) 0.0009(8) -0.0037(8) -0.0029(8)
C2 0.0198(11) 0.0211(11) 0.0161(11) -0.0019(8) -0.0011(9) -0.0027(9)
C3 0.0181(11) 0.0229(11) 0.0221(12) 0.0032(9) 0.0000(9) -0.0043(9)
C4 0.0208(11) 0.0202(11) 0.0247(12) -0.0002(9) -0.0046(9) -0.0071(9)
C5 0.0184(11) 0.0182(10) 0.0203(11) -0.0018(8) -0.0036(9) -0.0030(8)
C6 0.0311(14) 0.0327(14) 0.0311(14) 0.0152(11) -0.0111(11) -0.0158(11)
C7 0.0423(15) 0.0190(12) 0.0240(13) 0.0019(9) -0.0069(11) 0.0016(10)
C8 0.0231(13) 0.0420(15) 0.0398(16) 0.0158(12) -0.0162(12) -0.0096(11)
C9 0.076(2) 0.0336(15) 0.0296(15) -0.0011(12) -0.0298(15) -0.0126(14)
C10 0.0443(17) 0.0401(15) 0.0163(13) 0.0040(11) 0.0014(11) 0.0075(12)
C11 0.0182(11) 0.0160(10) 0.0171(11) -0.0022(8) -0.0050(8) -0.0037(8)
C12 0.0158(10) 0.0155(10) 0.0170(11) -0.0013(8) -0.0044(8) -0.0043(8)
C13 0.0172(10) 0.0189(10) 0.0168(11) -0.0027(8) -0.0027(8) -0.0052(8)
C14 0.0165(10) 0.0193(11) 0.0178(11) -0.0047(8) -0.0029(8) -0.0028(8)
C15 0.0256(12) 0.0182(11) 0.0277(13) -0.0004(9) 0.0000(10) -0.0125(9)
C16 0.0309(13) 0.0201(12) 0.0339(14) 0.0033(10) -0.0032(11) -0.0065(10)
C17 0.0129(10) 0.0177(10) 0.0171(11) -0.0034(8) -0.0039(8) -0.0036(8)
C18 0.0242(11) 0.0168(10) 0.0182(11) -0.0009(8) -0.0051(9) -0.0037(8)
C19 0.0298(13) 0.0256(12) 0.0172(12) -0.0039(9) -0.0057(9) -0.0030(10)
C20 0.0302(13) 0.0214(11) 0.0257(13) -0.0100(9) -0.0096(10) 0.0000(9)
C21 0.0290(12) 0.0159(10) 0.0256(12) -0.0017(9) -0.0136(10) -0.0040(9)
C22 0.0190(11) 0.0194(11) 0.0164(11) 0.0008(8) -0.0061(8) -0.0056(8)
C23 0.0213(11) 0.0176(10) 0.0155(11) -0.0046(8) -0.0051(8) -0.0030(8)
C24 0.0241(12) 0.0269(12) 0.0206(12) 0.0001(9) -0.0030(9) -0.0098(9)
C25 0.0202(12) 0.0286(12) 0.0304(13) -0.0056(10) -0.0067(10) -0.0077(9)
C26 0.0279(13) 0.0259(12) 0.0253(13) -0.0040(10) -0.0154(10) -0.0027(10)
C27 0.0314(13) 0.0278(12) 0.0174(12) 0.0011(9) -0.0069(10) -0.0072(10)
C28 0.0230(12) 0.0232(11) 0.0207(12) -0.0022(9) -0.0034(9) -0.0071(9)
N1 0.0184(9) 0.0151(9) 0.0138(9) 0.0000(7) -0.0033(7) -0.0026(7)
O1 0.0199(8) 0.0206(8) 0.0157(8) -0.0041(6) -0.0051(6) -0.0012(6)
O2 0.0225(9) 0.0253(9) 0.0359(10) 0.0008(7) -0.0114(7) -0.0100(7)
O3 0.0198(8) 0.0154(7) 0.0229(8) 0.0017(6) -0.0044(6) -0.0064(6)
Fe1 0.01646(16) 0.01784(16) 0.01643(17) -0.00036(11) -0.00359(12) -0.00346(11)

loop_
_atom_type_symbol
_atom_type_description
_atom_type_scat_dispersion_real
_atom_type_scat_dispersion_imag
_atom_type_scat_source
C C 0.0033 0.0016 'International Tables Vol C Tables 4.2.6.8 and 6.1.1.4'
H H 0.0000 0.0000 'International Tables Vol C Tables 4.2.6.8 and 6.1.1.4'
N N 0.0061 0.0033 'International Tables Vol C Tables 4.2.6.8 and 6.1.1.4'
O O 0.0106 0.0060 'International Tables Vol C Tables 4.2.6.8 and 6.1.1.4'
Fe Fe 0.3463 0.8444 'International Tables Vol C Tables 4.2.6.8 and 6.1.1.4'

loop_
_geom_angle_atom_site_label_1
_geom_angle_atom_site_label_2
_geom_angle_atom_site_label_3
_geom_angle
_geom_angle_site_symmetry_1
_geom_angle_site_symmetry_3
C5 C1 C2 107.53(18) . .
C5 C1 C11 128.41(19) . .
C2 C1 C11 124.03(19) . .
C5 C1 Fe1 69.89(12) . .
C2 C1 Fe1 69.89(12) . .
C11 C1 Fe1 126.96(14) . .
C3 C2 C1 108.21(19) . .
C3 C2 Fe1 70.00(12) . .
C1 C2 Fe1 69.09(12) . .
C3 C2 H2 125.9 . .
C1 C2 H2 125.9 . .
Fe1 C2 H2 126.6 . .
C2 C3 C4 108.30(19) . .
C2 C3 Fe1 69.48(12) . .
C4 C3 Fe1 69.81(12) . .
C2 C3 H3 125.8 . .
C4 C3 H3 125.8 . .
Fe1 C3 H3 126.4 . .
C3 C4 C5 107.84(19) . .
C3 C4 Fe1 69.68(12) . .
C5 C4 Fe1 69.26(12) . .
C3 C4 H4 126.1 . .
C5 C4 H4 126.1 . .
Fe1 C4 H4 126.6 . .
C1 C5 C4 108.10(19) . .
C1 C5 Fe1 69.14(11) . .
C4 C5 Fe1 69.95(12) . .
C1 C5 H5 125.9 . .
C4 C5 H5 125.9 . .
Fe1 C5 H5 126.5 . .
C10 C6 C7 107.8(2) . .
C10 C6 Fe1 69.73(14) . .
C7 C6 Fe1 70.18(13) . .
C10 C6 H6 126.1 . .
C7 C6 H6 126.1 . .
Fe1 C6 H6 125.6 . .
C8 C7 C6 107.9(2) . .
C8 C7 Fe1 69.71(14) . .
C6 C7 Fe1 69.48(13) . .
C8 C7 H7 126.0 . .
C6 C7 H7 126.0 . .
Fe1 C7 H7 126.3 . .
C7 C8 C9 108.0(2) . .
C7 C8 Fe1 70.13(13) . .
C9 C8 Fe1 69.67(14) . .
C7 C8 H8 126.0 . .
C9 C8 H8 126.0 . .
Fe1 C8 H8 125.8 . .
C10 C9 C8 108.2(2) . .
C10 C9 Fe1 69.89(15) . .
C8 C9 Fe1 69.98(15) . .
C10 C9 H9 125.9 . .
C8 C9 H9 125.9 . .
Fe1 C9 H9 125.8 . .
C9 C10 C6 108.1(2) . .
C9 C10 Fe1 69.98(15) . .
C6 C10 Fe1 69.85(14) . .
C9 C10 H10 125.9 . .
C6 C10 H10 125.9 . .
Fe1 C10 H10 125.8 . .
O1 C11 C1 111.01(16) . .
O1 C11 C12 102.04(15) . .
C1 C11 C12 113.03(17) . .
O1 C11 H11 110.2 . .
C1 C11 H11 110.2 . .
C12 C11 H11 110.2 . .
N1 C12 C14 113.18(16) . .
N1 C12 C11 102.22(16) . .
C14 C12 C11 109.78(16) . .
N1 C12 H12 110.5 . .
C14 C12 H12 110.5 . .
C11 C12 H12 110.5 . .
O1 C13 N1 103.55(15) . .
O1 C13 C23 108.69(16) . .
N1 C13 C23 114.49(17) . .
O1 C13 H13 110.0 . .
N1 C13 H13 110.0 . .
C23 C13 H13 110.0 . .
O2 C14 O3 124.52(19) . .
O2 C14 C12 126.67(19) . .
O3 C14 C12 108.77(16) . .
O3 C15 C16 107.01(18) . .
O3 C15 H15A 110.3 . .
C16 C15 H15A 110.3 . .
O3 C15 H15B 110.3 . .
C16 C15 H15B 110.3 . .
H15A C15 H15B 108.6 . .
C15 C16 H16A 109.5 . .
C15 C16 H16B 109.5 . .
H16A C16 H16B 109.5 . .
C15 C16 H16C 109.5 . .
H16A C16 H16C 109.5 . .
H16B C16 H16C 109.5 . .
N1 C17 C18 120.53(18) . .
N1 C17 C22 121.20(18) . .
C18 C17 C22 118.24(19) . .
C19 C18 C17 120.85(19) . .
C19 C18 H18 119.6 . .
C17 C18 H18 119.6 . .
C18 C19 C20 120.6(2) . .
C18 C19 H19 119.7 . .
C20 C19 H19 119.7 . .
C21 C20 C19 119.0(2) . .
C21 C20 H20 120.5 . .
C19 C20 H20 120.5 . .
C20 C21 C22 121.1(2) . .
C20 C21 H21 119.5 . .
C22 C21 H21 119.5 . .
C21 C22 C17 120.2(2) . .
C21 C22 H22 119.9 . .
C17 C22 H22 119.9 . .
C28 C23 C24 119.49(19) . .
C28 C23 C13 118.90(19) . .
C24 C23 C13 121.60(19) . .
C23 C24 C25 120.1(2) . .
C23 C24 H24 120.0 . .
C25 C24 H24 120.0 . .
C26 C25 C24 120.3(2) . .
C26 C25 H25 119.9 . .
C24 C25 H25 119.9 . .
C25 C26 C27 120.0(2) . .
C25 C26 H26 120.0 . .
C27 C26 H26 120.0 . .
C26 C27 C28 119.9(2) . .
C26 C27 H27 120.0 . .
C28 C27 H27 120.0 . .
C23 C28 C27 120.3(2) . .
C23 C28 H28 119.9 . .
C27 C28 H28 119.9 . .
C17 N1 C12 121.34(16) . .
C17 N1 C13 121.96(16) . .
C12 N1 C13 109.96(16) . .
C13 O1 C11 105.76(15) . .
C14 O3 C15 116.42(16) . .
C1 Fe1 C10 119.24(10) . .
C1 Fe1 C9 152.61(11) . .
C10 Fe1 C9 40.13(12) . .
C1 Fe1 C6 108.64(9) . .
C10 Fe1 C6 40.42(11) . .
C9 Fe1 C6 67.74(11) . .
C1 Fe1 C5 40.97(8) . .
C10 Fe1 C5 108.49(10) . .
C9 Fe1 C5 118.55(10) . .
C6 Fe1 C5 128.46(9) . .
C1 Fe1 C2 41.02(8) . .
C10 Fe1 C2 153.48(11) . .
C9 Fe1 C2 165.03(11) . .
C6 Fe1 C2 119.49(10) . .
C5 Fe1 C2 68.60(9) . .
C1 Fe1 C8 165.74(11) . .
C10 Fe1 C8 67.68(11) . .
C9 Fe1 C8 40.35(12) . .
C6 Fe1 C8 67.75(10) . .
C5 Fe1 C8 152.00(10) . .
C2 Fe1 C8 127.52(10) . .
C1 Fe1 C7 128.30(10) . .
C10 Fe1 C7 67.73(10) . .
C9 Fe1 C7 67.64(11) . .
C6 Fe1 C7 40.33(10) . .
C5 Fe1 C7 166.42(9) . .
C2 Fe1 C7 108.57(9) . .
C8 Fe1 C7 40.16(10) . .
C1 Fe1 C3 68.75(8) . .
C10 Fe1 C3 165.01(11) . .
C9 Fe1 C3 127.29(11) . .
C6 Fe1 C3 152.74(11) . .
C5 Fe1 C3 68.42(9) . .
C2 Fe1 C3 40.52(9) . .
C8 Fe1 C3 107.72(10) . .
C7 Fe1 C3 118.69(10) . .
C1 Fe1 C4 68.87(8) . .
C10 Fe1 C4 127.72(11) . .
C9 Fe1 C4 107.71(10) . .
C6 Fe1 C4 165.98(10) . .
C5 Fe1 C4 40.79(8) . .
C2 Fe1 C4 68.34(9) . .
C8 Fe1 C4 118.06(10) . .
C7 Fe1 C4 151.83(10) . .
C3 Fe1 C4 40.51(9) . .

loop_
_geom_bond_atom_site_label_1
_geom_bond_atom_site_label_2
_geom_bond_distance
_geom_bond_site_symmetry_2
C1 C5 1.425(3) .
C1 C2 1.427(3) .
C1 C11 1.502(3) .
C1 Fe1 2.030(2) .
C2 C3 1.416(3) .
C2 Fe1 2.041(2) .
C2 H2 0.9500 .
C3 C4 1.418(3) .
C3 Fe1 2.048(2) .
C3 H3 0.9500 .
C4 C5 1.425(3) .
C4 Fe1 2.050(2) .
C4 H4 0.9500 .
C5 Fe1 2.040(2) .
C5 H5 0.9500 .
C6 C10 1.407(4) .
C6 C7 1.408(4) .
C6 Fe1 2.037(2) .
C6 H6 0.9500 .
C7 C8 1.403(4) .
C7 Fe1 2.047(2) .
C7 H7 0.9500 .
C8 C9 1.407(4) .
C8 Fe1 2.041(2) .
C8 H8 0.9500 .
C9 C10 1.397(4) .
C9 Fe1 2.037(3) .
C9 H9 0.9500 .
C10 Fe1 2.036(2) .
C10 H10 0.9500 .
C11 O1 1.451(2) .
C11 C12 1.545(3) .
C11 H11 1.0000 .
C12 N1 1.454(2) .
C12 C14 1.524(3) .
C12 H12 1.0000 .
C13 O1 1.425(2) .
C13 N1 1.464(3) .
C13 C23 1.514(3) .
C13 H13 1.0000 .
C14 O2 1.199(2) .
C14 O3 1.348(2) .
C15 O3 1.459(2) .
C15 C16 1.505(3) .
C15 H15A 0.9900 .
C15 H15B 0.9900 .
C16 H16A 0.9800 .
C16 H16B 0.9800 .
C16 H16C 0.9800 .
C17 N1 1.395(3) .
C17 C18 1.399(3) .
C17 C22 1.407(3) .
C18 C19 1.383(3) .
C18 H18 0.9500 .
C19 C20 1.393(3) .
C19 H19 0.9500 .
C20 C21 1.383(3) .
C20 H20 0.9500 .
C21 C22 1.387(3) .
C21 H21 0.9500 .
C22 H22 0.9500 .
C23 C28 1.388(3) .
C23 C24 1.388(3) .
C24 C25 1.391(3) .
C24 H24 0.9500 .
C25 C26 1.379(3) .
C25 H25 0.9500 .
C26 C27 1.385(3) .
C26 H26 0.9500 .
C27 C28 1.391(3) .
C27 H27 0.9500 .
C28 H28 0.9500 .
